data_4115494
loop_
_publ_author_name
'Jun-ichi Yamada'
'Maki Watanabe'
'Hiroki Akutsu'
'Shin'ichi Nakatsuji'
'Hiroyuki Nishikawa'
'Isao Ikemoto'
'Koichi Kikuchi'

_publ_section_title
;
 New Organic Superconductors \b-(BDA-TTP)2X [BDA-TTP =
 2,5-Bis(1,3-dithian-2-ylidene)-1,3,4,6-tetrathiapentalene; X-= SbF6-,
 AsF6-, and PF6-]
;
_journal_name_full 'Journal of the American Chemical Society'
_journal_page_first 4174
_journal_page_last 4180
_journal_paper_doi 10.1021/ja002290p
_journal_volume 123
_journal_year 2001
_chemical_formula_sum 'C24 H24 F6 P S16'
_chemical_formula_weight 970.38
_space_group_IT_number 2
_symmetry_cell_setting triclinic
_symmetry_Int_Tables_number 2
_symmetry_space_group_name_Hall '-P 1'
_symmetry_space_group_name_H-M 'P -1'
_cell_angle_alpha 94.07(2)
_cell_angle_beta 110.73(2)
_cell_angle_gamma 89.36(2)
_cell_formula_units_Z 1
_cell_length_a 8.503(2)
_cell_length_b 17.340(5)
_cell_length_c 6.5329(13)
_cell_measurement_reflns_used 25
_cell_measurement_temperature 296.2
_cell_measurement_theta_max 29.3
_cell_measurement_theta_min 20.4
_cell_volume 898.5(4)
_computing_cell_refinement 'CAD4 Diffractometer Control'
_computing_data_collection 'CAD4 Diffractometer Control'
_computing_data_reduction 'teXsan for Windows'
_computing_publication_material 'teXsan for Windows'
_computing_structure_refinement 'teXsan for Windows'
_computing_structure_solution
;
SIR92 (Altomare, et. al. 1994)
;
_diffrn_ambient_temperature 296.2
_diffrn_measurement_device CAD4
_diffrn_measurement_method omega-2theta
_diffrn_orient_matrix_UB_11 -0.11592
_diffrn_orient_matrix_UB_12 -0.01287
_diffrn_orient_matrix_UB_13 -0.10584
_diffrn_orient_matrix_UB_21 -0.01975
_diffrn_orient_matrix_UB_22 0.05603
_diffrn_orient_matrix_UB_23 -0.02576
_diffrn_orient_matrix_UB_31 0.04459
_diffrn_orient_matrix_UB_32 -0.00620
_diffrn_orient_matrix_UB_33 -0.12272
_diffrn_radiation_detector 'scintillation counter'
_diffrn_radiation_monochromator graphite
_diffrn_radiation_source 'X-ray tube'
_diffrn_radiation_type 'Mo K\a'
_diffrn_radiation_wavelength 0.7107
_diffrn_reflns_av_R_equivalents 0.03189
_diffrn_reflns_av_sigmaI/netI 0.086
_diffrn_reflns_limit_h_max 11
_diffrn_reflns_limit_h_min -11
_diffrn_reflns_limit_k_max 24
_diffrn_reflns_limit_k_min -24
_diffrn_reflns_limit_l_max 9
_diffrn_reflns_limit_l_min 0
_diffrn_reflns_number 5652
_diffrn_reflns_reduction_process 'Lp corrections applied'
_diffrn_reflns_theta_max 29.96
_diffrn_reflns_theta_min 1.17
_diffrn_standards_decay_% -0.88
_diffrn_standards_interval_count 0
_diffrn_standards_number 3
_exptl_absorpt_coefficient_mu 1.059
_exptl_absorpt_correction_T_max 1.000
_exptl_absorpt_correction_T_min 0.756
_exptl_absorpt_correction_type
;
\y scans (North,Phillips & Matthews, 1968)
;
_exptl_crystal_colour Black
_exptl_crystal_density_diffrn 1.793
_exptl_crystal_description Plate
_exptl_crystal_F_000 493.00
_exptl_crystal_size_max 0.3
_exptl_crystal_size_mid 0.3
_exptl_crystal_size_min 0.1
_refine_diff_density_max 0.89
_refine_diff_density_min -0.69
_refine_ls_extinction_method none
_refine_ls_goodness_of_fit_all 1.985
_refine_ls_goodness_of_fit_ref 1.980
_refine_ls_hydrogen_treatment refxyz
_refine_ls_matrix_type full
_refine_ls_number_constraints 0
_refine_ls_number_parameters 250
_refine_ls_number_reflns 2570
_refine_ls_number_restraints 0
_refine_ls_R_factor_all 0.0559
_refine_ls_R_factor_gt 0.0560
_refine_ls_shift/su_max 0.0100
_refine_ls_shift/su_mean 0.0005
_refine_ls_structure_factor_coef F
_refine_ls_weighting_details 'w = 1/[\s^2^(Fo) + 0.00040|Fo|^2^]'
_refine_ls_weighting_scheme sigma
_refine_ls_wR_factor_all 0.0540
_refine_ls_wR_factor_ref 0.0540
_reflns_number_gt 2570
_reflns_number_total 5225
_reflns_threshold_expression I>3.00\s(I)
_cod_data_source_file ja002290p_1.cif
_cod_data_source_block (BDATTP)2PF6
_cod_original_sg_symbol_H-M 'P -1 '
_cod_original_formula_sum 'C24 H24 F6 P S16 '
_cod_database_code 4115494

loop_
_symmetry_equiv_pos_as_xyz
'   +x,   +y,   +z'
'   -x,   -y,   -z'

loop_
_atom_site_label
_atom_site_fract_x
_atom_site_fract_y
_atom_site_fract_z
_atom_site_U_iso_or_equiv
_atom_site_occupancy
_atom_site_refinement_flags
_atom_site_adp_type
_atom_site_calc_flag
S(1) 0.06925(11) -0.16314(5) -0.74429(13) 0.0413(2) 1.000 . Uani d
S(2) -0.04279(11) -0.17821(5) -0.3479(1) 0.0448(2) 1.000 . Uani d
S(3) 0.27300(10) -0.01286(5) -0.49479(12) 0.0349(2) 1.000 . Uani d
S(4) 0.16007(10) -0.03431(5) -0.11973(12) 0.0372(2) 1.000 . Uani d
S(5) 0.47267(10) 0.13232(5) -0.24766(13) 0.0383(2) 1.000 . Uani d
S(6) 0.35879(10) 0.10950(5) 0.12658(12) 0.0360(2) 1.000 . Uani d
S(7) 0.63031(11) 0.29555(6) -0.0242(1) 0.0463(2) 1.000 . Uani d
S(8) 0.52153(12) 0.26571(5) 0.36279(13) 0.0444(2) 1.000 . Uani d
P(1) 1.0000 0.5000 1.0000 0.0540(4) 0.500 S Uani d
F(1) 0.8636(3) 0.4551(2) 0.8034(5) 0.1098(11) 1.000 . Uani d
F(2) 1.1395(3) 0.4758(2) 0.9027(6) 0.1251(11) 1.000 . Uani d
F(3) 0.9701(5) 0.5753(2) 0.8832(6) 0.136(1) 1.000 . Uani d
C(1) 0.0239(5) -0.2656(2) -0.7767(6) 0.0526(11) 1.000 . Uani d
C(2) -0.1064(5) -0.2919(2) -0.6912(7) 0.0625(12) 1.000 . Uani d
C(3) -0.0638(5) -0.2783(2) -0.4490(7) 0.0545(11) 1.000 . Uani d
C(4) 0.0793(4) -0.1368(2) -0.4776(5) 0.0304(8) 1.000 . Uani d
C(5) 0.1639(4) -0.0707(2) -0.3761(5) 0.0301(7) 1.000 . Uani d
C(6) 0.3426(3) 0.0536(2) -0.2689(4) 0.0295(7) 1.000 . Uani d
C(7) 0.2920(4) 0.0429(2) -0.0970(5) 0.0292(7) 1.000 . Uani d
C(8) 0.4597(4) 0.1702(2) 0.0038(5) 0.0319(8) 1.000 . Uani d
C(9) 0.5227(4) 0.2399(2) 0.0975(5) 0.0338(8) 1.000 . Uani d
C(10) 0.5595(5) 0.3914(2) 0.0263(6) 0.0494(10) 1.000 . Uani d
C(11) 0.5870(5) 0.4136(2) 0.2629(7) 0.0559(11) 1.000 . Uani d
C(12) 0.4750(5) 0.3676(2) 0.3471(6) 0.0563(11) 1.000 . Uani d
H(1) 0.002(4) -0.275(2) -0.944(5) 0.051 1.000 . Uiso d
H(2) 0.154(4) -0.288(2) -0.674(5) 0.051 1.000 . Uiso d
H(3) -0.129(4) -0.355(2) -0.731(5) 0.051 1.000 . Uiso d
H(4) -0.002(4) -0.308(2) -0.614(6) 0.051 1.000 . Uiso d
H(5) -0.169(4) -0.292(2) -0.421(5) 0.051 1.000 . Uiso d
H(6) 0.039(4) -0.295(2) -0.374(6) 0.051 1.000 . Uiso d
H(7) 0.620(4) 0.418(2) -0.025(6) 0.051 1.000 . Uiso d
H(8) 0.432(4) 0.394(2) -0.069(5) 0.051 1.000 . Uiso d
H(9) 0.550(4) 0.472(2) 0.252(5) 0.051 1.000 . Uiso d
H(10) 0.704(4) 0.414(2) 0.349(6) 0.051 1.000 . Uiso d
H(11) 0.353(4) 0.373(2) 0.259(6) 0.051 1.000 . Uiso d
H(12) 0.471(4) 0.389(2) 0.484(5) 0.051 1.000 . Uiso d

loop_
_atom_site_aniso_label
_atom_site_aniso_U_11
_atom_site_aniso_U_22
_atom_site_aniso_U_33
_atom_site_aniso_U_12
_atom_site_aniso_U_13
_atom_site_aniso_U_23
S(1) 0.0601(5) 0.0396(5) 0.0304(4) -0.0080(4) 0.0244(3) -0.0026(3)
S(2) 0.0617(5) 0.0433(5) 0.0417(4) -0.0128(4) 0.0343(3) -0.0029(4)
S(3) 0.0456(4) 0.0363(4) 0.0306(3) -0.0061(4) 0.0236(3) -0.0017(3)
S(4) 0.0529(4) 0.0365(5) 0.0303(4) -0.0087(4) 0.0251(3) -0.0011(3)
S(5) 0.0460(4) 0.0415(5) 0.0362(4) -0.0103(4) 0.0261(3) -0.0041(4)
S(6) 0.0500(4) 0.0358(4) 0.0272(3) -0.0054(4) 0.0203(3) 0.0001(3)
S(7) 0.0526(5) 0.0486(5) 0.0457(4) -0.0163(4) 0.0280(3) -0.0028(4)
S(8) 0.0662(5) 0.0400(5) 0.0298(4) -0.0072(4) 0.0209(4) -0.0008(4)
P(1) 0.0582(8) 0.0324(7) 0.0761(9) -0.0073(6) 0.0318(7) -0.0079(7)
F(1) 0.093(2) 0.117(2) 0.101(2) -0.034(2) 0.019(2) -0.042(2)
F(2) 0.119(2) 0.097(2) 0.197(3) -0.041(2) 0.115(2) -0.064(2)
F(3) 0.191(3) 0.066(2) 0.153(3) 0.006(2) 0.057(3) 0.039(2)
C(1) 0.072(2) 0.042(2) 0.051(2) -0.014(2) 0.034(2) -0.012(2)
C(2) 0.074(3) 0.049(2) 0.068(3) -0.025(2) 0.034(2) -0.017(2)
C(3) 0.072(2) 0.038(2) 0.061(2) -0.017(2) 0.034(2) -0.002(2)
C(4) 0.033(1) 0.035(2) 0.0269(13) 0.0023(13) 0.0149(11) 0.0034(12)
C(5) 0.039(2) 0.031(2) 0.0256(13) 0.0032(13) 0.0171(11) 0.0062(12)
C(6) 0.036(1) 0.033(2) 0.0256(13) -0.0018(13) 0.0186(10) 0.0009(12)
C(7) 0.039(2) 0.026(2) 0.0264(13) -0.0021(13) 0.0164(11) 0.0007(11)
C(8) 0.031(1) 0.040(2) 0.028(1) -0.001(1) 0.0133(11) 0.0042(13)
C(9) 0.038(2) 0.038(2) 0.029(1) 0.001(1) 0.0156(12) 0.0055(13)
C(10) 0.057(2) 0.042(2) 0.050(2) -0.011(2) 0.019(2) 0.014(2)
C(11) 0.074(3) 0.036(2) 0.055(2) -0.007(2) 0.020(2) -0.003(2)
C(12) 0.083(2) 0.047(2) 0.053(2) 0.004(2) 0.042(2) -0.002(2)

loop_
_atom_type_symbol
_atom_type_oxidation_number
_atom_type_number_in_cell
_atom_type_scat_dispersion_real
_atom_type_scat_dispersion_imag
_atom_type_scat_source
C 0 24 0.002 0.002
;International Tables for Crystallography
(1992, Vol. C, Table 6.1.1.2)
;
S 0 16 0.110 0.124
;International Tables for Crystallography
(1992, Vol. C, Table 6.1.1.2)
;
H 0 24 0.000 0.000
;International Tables for Crystallography
(1992, Vol. C, Table 6.1.1.2)
;
P 0 1 0.090 0.095
;International Tables for Crystallography
(1992, Vol. C, Table 6.1.1.2)
;
F 0 6 0.014 0.010
;International Tables for Crystallography
(1992, Vol. C, Table 6.1.1.2)
;

loop_
_geom_angle_atom_site_label_1
_geom_angle_atom_site_label_2
_geom_angle_atom_site_label_3
_geom_angle
_geom_angle_site_symmetry_1
_geom_angle_site_symmetry_2
_geom_angle_site_symmetry_3
_geom_angle_publ_flag
C1 S1 C4 103.7(2) . . . ?
C3 S2 C4 104.3(3) . . . ?
C5 S3 C6 94.0(2) . . . ?
C5 S4 C7 94.5(2) . . . ?
C6 S5 C8 93.8(2) . . . ?
C7 S6 C8 94.2(2) . . . ?
C9 S7 C10 100.9(2) . . . ?
C9 S8 C12 101.7(2) . . . ?
F1 P1 F1 180.00 . . . ?
F1 P1 F2 90.7(2) . . . ?
F1 P1 F2 89.3(2) . . . ?
F1 P1 F3 92.6(3) . . . ?
F1 P1 F3 87.4(3) . . . ?
F1 P1 F2 89.3(2) 2_767 2_767 2_767 ?
F1 P1 F2 90.7(2) 2_767 2_767 2_767 ?
F1 P1 F3 87.4(3) 2_767 2_767 2_767 ?
F1 P1 F3 92.6(3) 2_767 2_767 2_767 ?
F2 P1 F2 180.00 . . . ?
F2 P1 F3 91.1(3) . . . ?
F2 P1 F3 88.9(3) . . . ?
F2 P1 F3 88.9(3) 2_767 2_767 2_767 ?
F2 P1 F3 91.1(3) 2_767 2_767 2_767 ?
F3 P1 F3 180.00 . . . ?
S1 C1 C2 116.4(4) . . . ?
S1 C1 H1 98.6(25) . . . no
S1 C1 H2 99.7(22) . . . no
S1 C1 H4 123.7(19) . . . no
C2 C1 H1 118.7(24) . . . no
C2 C1 H2 110.2(25) . . . no
C2 C1 H4 36.1(17) . . . no
H1 C1 H2 111.2(34) . . . no
H1 C1 H4 136.4(31) . . . no
H2 C1 H4 74.1(29) . . . no
C1 C2 C3 115.5(5) . . . ?
C1 C2 H3 109.3(25) . . . no
C1 C2 H4 66.8(34) . . . no
C3 C2 H3 106.7(25) . . . no
C3 C2 H4 67.4(34) . . . no
H3 C2 H4 82.1(34) . . . no
S2 C3 C2 114.9(4) . . . ?
S2 C3 H4 122.9(20) . . . no
S2 C3 H5 98.9(26) . . . no
S2 C3 H6 100.4(30) . . . no
C2 C3 H4 36.0(17) . . . no
C2 C3 H5 105.7(26) . . . no
C2 C3 H6 111.8(33) . . . no
H4 C3 H5 130.7(31) . . . no
H4 C3 H6 75.8(35) . . . no
H5 C3 H6 124.6(42) . . . no
S1 C4 S2 124.7(2) . . . ?
S1 C4 C5 118.2(3) . . . ?
S2 C4 C5 115.9(3) . . . ?
S3 C5 S4 115.5(2) . . . ?
S3 C5 C4 123.4(3) . . . ?
S4 C5 C4 121.0(3) . . . ?
S3 C6 S5 124.3(2) . . . ?
S3 C6 C7 117.7(3) . . . ?
S5 C6 C7 118.0(3) . . . ?
S4 C7 S6 124.0(3) . . . ?
S4 C7 C6 118.1(3) . . . ?
S6 C7 C6 117.9(3) . . . ?
S5 C8 S6 115.3(2) . . . ?
S5 C8 C9 122.8(4) . . . ?
S6 C8 C9 121.8(3) . . . ?
S7 C9 S8 121.5(3) . . . ?
S7 C9 C8 119.9(3) . . . ?
S8 C9 C8 117.8(4) . . . ?
S7 C10 C11 114.3(4) . . . ?
S7 C10 H7 99.0(31) . . . no
S7 C10 H8 107.7(25) . . . no
S7 C10 H9 145.8(13) . . . no
C11 C10 H7 113.6(32) . . . no
C11 C10 H8 110.5(27) . . . no
C11 C10 H9 31.7(13) . . . no
H7 C10 H8 111.2(39) . . . no
H7 C10 H9 96.1(34) . . . no
H8 C10 H9 94.9(28) . . . no
C10 C11 C12 112.3(4) . . . ?
C10 C11 H9 99.8(26) . . . no
C10 C11 H10 110.3(31) . . . no
C12 C11 H9 110.7(27) . . . no
C12 C11 H10 115.5(31) . . . no
H9 C11 H10 106.9(35) . . . no
S8 C12 C11 114.5(4) . . . ?
S8 C12 H11 108.5(27) . . . no
S8 C12 H12 109.5(28) . . . no
C11 C12 H11 112.3(29) . . . no
C11 C12 H12 113.4(29) . . . no
H11 C12 H12 97.3(37) . . . no

loop_
_geom_bond_atom_site_label_1
_geom_bond_atom_site_label_2
_geom_bond_distance
_geom_bond_publ_flag
S1 C1 1.804(5) ?
S1 C4 1.742(4) ?
S2 C3 1.801(5) ?
S2 C4 1.742(4) ?
S3 C5 1.763(4) ?
S3 C6 1.735(4) ?
S4 C5 1.758(4) ?
S4 C7 1.720(4) ?
S5 C6 1.733(4) ?
S5 C8 1.765(4) ?
S6 C7 1.726(4) ?
S6 C8 1.764(5) ?
S7 C9 1.745(5) ?
S7 C10 1.810(6) ?
S8 C9 1.763(4) ?
S8 C12 1.809(6) ?
P1 F1 1.557(4) ?
P1 F1 1.557(4) ?
P1 F2 1.572(4) ?
P1 F2 1.572(4) ?
P1 F3 1.533(4) ?
P1 F3 1.533(4) ?
C1 C2 1.495(8) ?
C1 H1 1.04(5) no
C1 H2 1.15(4) no
C1 H4 1.41(5) no
C2 C3 1.494(8) ?
C2 H3 1.11(4) no
C2 H4 0.90(4) no
C3 H4 1.42(5) no
C3 H5 1.01(5) no
C3 H6 0.89(4) no
C4 C5 1.357(6) ?
C6 C7 1.362(6) ?
C8 C9 1.342(6) ?
C10 C11 1.501(8) ?
C10 H7 0.85(5) no
C10 H8 1.04(4) no
C10 H9 1.98(5) no
C11 C12 1.515(8) ?
C11 H9 1.05(5) no
C11 H10 0.95(4) no
C12 H11 1.00(4) no
C12 H12 0.95(5) no
